data_7715784
loop_
_publ_author_name
'Zhou, Feng'
'Weng, Yan-Ran'
'Shi, Yu'
'Yu, Yun-Hui'
'Lu, Dan'
'Yu, Yong'
'She, Jia-Zi'
'Ai, Yong'

_publ_section_title
;
 Plastic phase transitions in tris(hydroxymethyl)aminomethane perchlorate.
;
_journal_issue 18
_journal_name_full 'Dalton transactions (Cambridge, England : 2003)'
_journal_page_first 7965
_journal_page_last 7970
_journal_paper_doi 10.1039/d4dt00791c
_journal_volume 53
_journal_year 2024
_chemical_formula_moiety 'Cl1 O4, C4 H12 N1 O3'
_chemical_formula_sum 'C4 H12 Cl N O7'
_chemical_formula_weight 221.60
_space_group_crystal_system trigonal
_space_group_IT_number 148
_space_group_name_Hall '-R 3'
_space_group_name_H-M_alt 'R -3 :H'
_atom_sites_solution_hydrogens geom
_atom_sites_solution_primary dual
_audit_creation_date 2023-12-11
_audit_creation_method
;
Olex2 1.3
(compiled 2020.11.12 svn.r5f609507 for OlexSys, GUI svn.r6408)
;
_audit_update_record
;
2023-12-26 deposited with the CCDC.	2024-04-17 downloaded from the CCDC.
;
_cell_angle_alpha 90
_cell_angle_beta 90
_cell_angle_gamma 120
_cell_formula_units_Z 6
_cell_length_a 8.0483(2)
_cell_length_b 8.0483(2)
_cell_length_c 23.8037(5)
_cell_measurement_reflns_used 1214
_cell_measurement_temperature 299.98(10)
_cell_measurement_theta_max 74.1390
_cell_measurement_theta_min 5.5570
_cell_volume 1335.31(5)
_computing_cell_refinement 'CrysAlisPro 1.171.42.79a (Rigaku OD, 2022)'
_computing_data_collection 'CrysAlisPro 1.171.42.79a (Rigaku OD, 2022)'
_computing_data_reduction 'CrysAlisPro 1.171.42.79a (Rigaku OD, 2022)'
_computing_molecular_graphics 'Olex2 1.3 (Dolomanov et al., 2009)'
_computing_publication_material 'Olex2 1.3 (Dolomanov et al., 2009)'
_computing_structure_refinement 'SHELXL 2018/3 (Sheldrick, 2015)'
_computing_structure_solution 'SHELXT 2018/2 (Sheldrick, 2018)'
_diffrn_ambient_environment air
_diffrn_ambient_temperature 299.98(10)
_diffrn_detector 'Hybrid Pixel Array Detector'
_diffrn_detector_area_resol_mean 10.0000
_diffrn_detector_type HyPix
_diffrn_measured_fraction_theta_full 0.987
_diffrn_measured_fraction_theta_max 0.956
_diffrn_measurement_details
;
List of Runs (angles in degrees, time in seconds):

  # Type    Start    End  Width  t~exp~   \w     \q     \k     \f   Frames
#--------------------------------------------------------------------------
  1  \w     86.00 114.00   0.50    0.50    --  108.36 125.00 120.00   56
  2  \w    131.00 178.00   0.50    0.50    --  108.36 125.00 120.00   94
  3  \w     35.00  92.00   0.50    0.50    --  108.36 -77.00 -90.00  114
  4  \w     47.00  72.00   0.50    0.50    --  108.36 -61.00 -60.00   50
  5  \w    -32.00  12.00   0.50    1.00    --   45.20 -19.00-180.00   88
  6  \w    -23.00  28.00   0.50    1.00    --   45.20 -18.00  48.00  102
  7  \w    -18.00   7.00   0.50    1.00    --  -45.20  18.00-143.00   50
  8  \w    -67.00 -28.00   0.50    0.50    -- -102.00  61.00 138.00   78
  9  \w   -174.00 -96.00   0.50    0.50    -- -102.00 -37.00   4.00  156
 10  \w   -167.00-107.00   0.50    0.50    -- -102.00-107.00 -82.00  120
;
_diffrn_measurement_device 'four-circle diffractometer'
_diffrn_measurement_device_type 'XtaLAB Synergy R, DW system, HyPix'
_diffrn_measurement_method '\w scans'
_diffrn_orient_matrix_type 'CrysAlisPro convention (1999,Acta A55,543-557)'
_diffrn_orient_matrix_UB_11 0.0786183000
_diffrn_orient_matrix_UB_12 -0.0522211000
_diffrn_orient_matrix_UB_13 0.0519744000
_diffrn_orient_matrix_UB_21 0.0217157000
_diffrn_orient_matrix_UB_22 -0.1490111000
_diffrn_orient_matrix_UB_23 -0.0350115000
_diffrn_orient_matrix_UB_31 0.2054552000
_diffrn_orient_matrix_UB_32 0.1546306000
_diffrn_orient_matrix_UB_33 -0.0161773000
_diffrn_radiation_monochromator mirror
_diffrn_radiation_probe x-ray
_diffrn_radiation_type 'Cu K\a'
_diffrn_radiation_wavelength 1.54184
_diffrn_reflns_av_R_equivalents 0.0105
_diffrn_reflns_av_unetI/netI 0.0085
_diffrn_reflns_Laue_measured_fraction_full 0.987
_diffrn_reflns_Laue_measured_fraction_max 0.956
_diffrn_reflns_limit_h_max 9
_diffrn_reflns_limit_h_min -9
_diffrn_reflns_limit_k_max 9
_diffrn_reflns_limit_k_min -9
_diffrn_reflns_limit_l_max 28
_diffrn_reflns_limit_l_min -28
_diffrn_reflns_number 1186
_diffrn_reflns_point_group_measured_fraction_full 0.987
_diffrn_reflns_point_group_measured_fraction_max 0.956
_diffrn_reflns_theta_full 67.684
_diffrn_reflns_theta_max 74.330
_diffrn_reflns_theta_min 5.576
_diffrn_source 'Rotating-anode X-ray tube'
_diffrn_source_type 'Rigaku (Cu) X-ray Source'
_exptl_absorpt_coefficient_mu 4.003
_exptl_absorpt_correction_T_max 1.00000
_exptl_absorpt_correction_T_min 0.38407
_exptl_absorpt_correction_type multi-scan
_exptl_absorpt_process_details
;
CrysAlisPro 1.171.42.79a (Rigaku Oxford Diffraction, 2022)
Empirical absorption correction using spherical harmonics,
implemented in SCALE3 ABSPACK scaling algorithm.
;
_exptl_crystal_colour 'clear light colourless'
_exptl_crystal_colour_lustre clear
_exptl_crystal_colour_modifier light
_exptl_crystal_colour_primary colourless
_exptl_crystal_density_diffrn 1.653
_exptl_crystal_description needle
_exptl_crystal_F_000 696
_exptl_crystal_size_max 0.3
_exptl_crystal_size_mid 0.2
_exptl_crystal_size_min 0.1
_refine_diff_density_max 0.478
_refine_diff_density_min -0.723
_refine_diff_density_rms 0.083
_refine_ls_extinction_coef 0.023(2)
_refine_ls_extinction_expression Fc^*^=kFc[1+0.001xFc^2^\l^3^/sin(2\q)]^-1/4^
_refine_ls_extinction_method 'SHELXL-2018/3 (Sheldrick 2018)'
_refine_ls_goodness_of_fit_ref 1.065
_refine_ls_hydrogen_treatment constr
_refine_ls_matrix_type full
_refine_ls_number_parameters 43
_refine_ls_number_reflns 584
_refine_ls_number_restraints 0
_refine_ls_restrained_S_all 1.065
_refine_ls_R_factor_all 0.0548
_refine_ls_R_factor_gt 0.0547
_refine_ls_shift/su_max 0.001
_refine_ls_shift/su_mean 0.000
_refine_ls_structure_factor_coef Fsqd
_refine_ls_weighting_details 'w=1/[\s^2^(Fo^2^)+(0.0826P)^2^+5.7118P] where P=(Fo^2^+2Fc^2^)/3'
_refine_ls_weighting_scheme calc
_refine_ls_wR_factor_gt 0.1439
_refine_ls_wR_factor_ref 0.1439
_reflns_Friedel_coverage 0.000
_reflns_number_gt 582
_reflns_number_total 584
_reflns_threshold_expression 'I > 2\s(I)'
_cod_data_source_file d4dt00791c2.cif
_cod_data_source_block zf231125-1-300k_auto
_cod_depositor_comments 'Adding full bibliography for 7715784.cif.'
_cod_original_cell_volume 1335.31(7)
_cod_original_sg_symbol_H-M 'R -3'
_cod_database_code 7715784
_shelx_shelxl_version_number 2018/3
_chemical_oxdiff_formula 'C H N O Cl'
_shelx_space_group_comment
;
The symmetry employed for this shelxl refinement is uniquely defined
by the following loop, which should always be used as a source of
symmetry information in preference to the above space-group names.
They are only intended as comments.
;
_shelx_estimated_absorpt_t_max 0.690
_shelx_estimated_absorpt_t_min 0.380
_reflns_odcompleteness_completeness 98.87
_reflns_odcompleteness_iscentric 1
_reflns_odcompleteness_theta 66.97
_olex2_refinement_description
;
1. Fixed Uiso
 At 1.2 times of:
  All C(H,H) groups, All N(H,H,H) groups
 At 1.5 times of:
  All O(H) groups
2. Others
 Fixed Sof: H1C(0.33333) H1B(0.33333) H1A(0.33333)
3.a Secondary CH2 refined with riding coordinates:
 C005(H00A,H00B)
3.b Idealised Me refined as rotating group:
 N1(H1C,H1B,H1A)
3.c Idealised tetrahedral OH refined as rotating group:
 O002(H002)
;
_olex2_submission_special_instructions 'No special instructions were received'
_oxdiff_exptl_absorpt_empirical_details
;
Empirical correction (ABSPACK) includes:
- Absorption correction using spherical harmonics
- Frame scaling
;
_oxdiff_exptl_absorpt_empirical_full_max 1.509
_oxdiff_exptl_absorpt_empirical_full_min 0.626

loop_
_space_group_symop_operation_xyz
'x, y, z'
'-y, x-y, z'
'-x+y, -x, z'
'x+2/3, y+1/3, z+1/3'
'-y+2/3, x-y+1/3, z+1/3'
'-x+y+2/3, -x+1/3, z+1/3'
'x+1/3, y+2/3, z+2/3'
'-y+1/3, x-y+2/3, z+2/3'
'-x+y+1/3, -x+2/3, z+2/3'
'-x, -y, -z'
'y, -x+y, -z'
'x-y, x, -z'
'-x+2/3, -y+1/3, -z+1/3'
'y+2/3, -x+y+1/3, -z+1/3'
'x-y+2/3, x+1/3, -z+1/3'
'-x+1/3, -y+2/3, -z+2/3'
'y+1/3, -x+y+2/3, -z+2/3'
'x-y+1/3, x+2/3, -z+2/3'

loop_
_atom_site_label
_atom_site_type_symbol
_atom_site_fract_x
_atom_site_fract_y
_atom_site_fract_z
_atom_site_U_iso_or_equiv
_atom_site_adp_type
_atom_site_occupancy
_atom_site_site_symmetry_order
_atom_site_calc_flag
_atom_site_refinement_flags_posn
_atom_site_refinement_flags_adp
_atom_site_refinement_flags_occupancy
_atom_site_disorder_assembly
_atom_site_disorder_group
Cl01 Cl 0.666667 0.333333 0.48207(4) 0.0278(6) Uani 1 3 d S T P . .
O002 O 0.3584(3) 0.3225(3) 0.71264(7) 0.0284(6) Uani 1 1 d . . . . .
H002 H 0.359160 0.407595 0.731783 0.043 Uiso 1 1 calc R U . . .
N1 N 0.666667 0.333333 0.65822(14) 0.0213(9) Uani 1 3 d S T P . .
H1C H 0.657773 0.432860 0.645753 0.026 Uiso 0.3333 1 calc R U P A -1
H1B H 0.567140 0.224913 0.645753 0.026 Uiso 0.3333 1 calc R U P A -1
H1A H 0.775087 0.342227 0.645753 0.026 Uiso 0.3333 1 calc R U P A -1
C004 C 0.666667 0.333333 0.72164(17) 0.0209(9) Uani 1 3 d S T P . .
C005 C 0.4589(4) 0.2439(4) 0.74148(11) 0.0268(7) Uani 1 1 d . . . . .
H00A H 0.393777 0.106470 0.735269 0.032 Uiso 1 1 calc R U . . .
H00B H 0.457148 0.265777 0.781498 0.032 Uiso 1 1 calc R U . . .
O4 O 0.8055(5) 0.2884(6) 0.46321(17) 0.0925(14) Uani 1 1 d . . . . .
O5 O 0.666667 0.333333 0.5408(2) 0.0834(19) Uani 1 3 d S T P . .

loop_
_atom_site_aniso_label
_atom_site_aniso_U_11
_atom_site_aniso_U_22
_atom_site_aniso_U_33
_atom_site_aniso_U_23
_atom_site_aniso_U_13
_atom_site_aniso_U_12
Cl01 0.0296(6) 0.0296(6) 0.0240(7) 0.000 0.000 0.0148(3)
O002 0.0264(10) 0.0295(11) 0.0327(11) -0.0055(7) -0.0020(7) 0.0165(8)
N1 0.0223(12) 0.0223(12) 0.0194(18) 0.000 0.000 0.0111(6)
C004 0.0233(13) 0.0233(13) 0.0160(19) 0.000 0.000 0.0116(7)
C005 0.0256(14) 0.0301(14) 0.0246(13) 0.0028(10) 0.0032(9) 0.0139(11)
O4 0.074(2) 0.112(3) 0.111(3) -0.033(2) 0.0123(19) 0.061(2)
O5 0.112(3) 0.112(3) 0.026(2) 0.000 0.000 0.0560(15)

loop_
_atom_type_symbol
_atom_type_description
_atom_type_scat_dispersion_real
_atom_type_scat_dispersion_imag
_atom_type_scat_source
C C 0.0181 0.0091 'International Tables Vol C Tables 4.2.6.8 and 6.1.1.4'
H H 0.0000 0.0000 'International Tables Vol C Tables 4.2.6.8 and 6.1.1.4'
Cl Cl 0.3639 0.7018 'International Tables Vol C Tables 4.2.6.8 and 6.1.1.4'
N N 0.0311 0.0180 'International Tables Vol C Tables 4.2.6.8 and 6.1.1.4'
O O 0.0492 0.0322 'International Tables Vol C Tables 4.2.6.8 and 6.1.1.4'

loop_
_geom_angle_atom_site_label_1
_geom_angle_atom_site_label_2
_geom_angle_atom_site_label_3
_geom_angle
_geom_angle_site_symmetry_1
_geom_angle_site_symmetry_3
_geom_angle_publ_flag
O4 Cl01 O4 110.35(17) . 3_665 ?
O4 Cl01 O4 110.35(17) 3_665 2_655 ?
O4 Cl01 O4 110.35(17) . 2_655 ?
O5 Cl01 O4 108.57(17) . 2_655 ?
O5 Cl01 O4 108.58(17) . . ?
O5 Cl01 O4 108.57(17) . 3_665 ?
C005 O002 H002 109.5 . . ?
H1C N1 H1B 109.5 . . ?
H1C N1 H1A 109.5 . . ?
H1B N1 H1A 109.5 . . ?
C004 N1 H1C 109.5 . . ?
C004 N1 H1B 109.5 . . ?
C004 N1 H1A 109.5 . . ?
N1 C004 C005 108.01(17) . . ?
N1 C004 C005 108.01(17) . 2_655 ?
N1 C004 C005 108.01(17) . 3_665 ?
C005 C004 C005 110.90(16) 2_655 3_665 ?
C005 C004 C005 110.90(16) 3_665 . ?
C005 C004 C005 110.90(16) 2_655 . ?
O002 C005 C004 111.8(2) . . ?
O002 C005 H00A 109.2 . . ?
O002 C005 H00B 109.2 . . ?
C004 C005 H00A 109.2 . . ?
C004 C005 H00B 109.2 . . ?
H00A C005 H00B 107.9 . . ?

loop_
_geom_bond_atom_site_label_1
_geom_bond_atom_site_label_2
_geom_bond_distance
_geom_bond_site_symmetry_2
_geom_bond_publ_flag
Cl01 O4 1.409(3) . ?
Cl01 O4 1.409(3) 2_655 ?
Cl01 O4 1.409(3) 3_665 ?
Cl01 O5 1.399(5) . ?
O002 H002 0.8200 . ?
O002 C005 1.427(3) . ?
N1 H1C 0.8900 . ?
N1 H1B 0.8900 . ?
N1 H1A 0.8900 . ?
N1 C004 1.510(5) . ?
C004 C005 1.528(3) 3_665 ?
C004 C005 1.528(3) . ?
C004 C005 1.528(3) 2_655 ?
C005 H00A 0.9700 . ?
C005 H00B 0.9700 . ?

loop_
_geom_torsion_atom_site_label_1
_geom_torsion_atom_site_label_2
_geom_torsion_atom_site_label_3
_geom_torsion_atom_site_label_4
_geom_torsion
_geom_torsion_site_symmetry_1
_geom_torsion_site_symmetry_2
_geom_torsion_site_symmetry_3
_geom_torsion_site_symmetry_4
_geom_torsion_publ_flag
N1 C004 C005 O002 -47.5(2) . . . . ?
C005 C004 C005 O002 70.6(4) 3_665 . . . ?
C005 C004 C005 O002 -165.7(2) 2_655 . . . ?
